data_1571519
loop_
_publ_author_name
'Scrivener, Sarah G.'
'Wang, Yi-Ming'

_publ_section_title
;
 A C-H functionalization approach to diverse nitrogenous scaffolds through
 conjugate addition of catalytic allyliron nucleophiles.
;
_journal_issue 23
_journal_name_full 'Chemical science'
_journal_page_first 8850
_journal_page_last 8857
_journal_paper_doi 10.1039/d4sc00655k
_journal_volume 15
_journal_year 2024
_chemical_absolute_configuration ad
_chemical_formula_sum 'C20 H19 N O3'
_chemical_formula_weight 321.36
_chemical_name_common Sarah120723
_space_group_crystal_system monoclinic
_space_group_IT_number 7
_space_group_name_Hall 'P -2yc'
_space_group_name_H-M_alt 'P 1 c 1'
_atom_sites_solution_hydrogens geom
_atom_sites_solution_primary iterative
_audit_update_record
;
2023-12-13 deposited with the CCDC.	2024-04-30 downloaded from the CCDC.
;
_cell_angle_alpha 90
_cell_angle_beta 102.524(2)
_cell_angle_gamma 90
_cell_formula_units_Z 4
_cell_length_a 13.4572(6)
_cell_length_b 9.9639(5)
_cell_length_c 12.5603(6)
_cell_measurement_reflns_used 9651
_cell_measurement_temperature 100.(2)
_cell_measurement_theta_max 72.3022
_cell_measurement_theta_min 5.7217
_cell_volume 1644.09(14)
_computing_cell_refinement 'SAINT V8.40B (Bruker AXS LLC, 2019)'
_computing_data_reduction 'SAINT V8.40B (Bruker AXS LLC, 2019)'
_computing_molecular_graphics 'shelXle (C.B. Huebschle, rev 1503)'
_computing_structure_refinement 'SHELXL-2019/1 (Sheldrick, 2019)'
_diffrn_ambient_temperature 100.(2)
_diffrn_detector_area_resol_mean 7.3910
_diffrn_measured_fraction_theta_full 0.998
_diffrn_measured_fraction_theta_max 0.998
_diffrn_measurement_device 'Bruker Photon III CPAD'
_diffrn_measurement_method 'omega and phi scans'
_diffrn_radiation_type 'Cu K\a'
_diffrn_radiation_wavelength 1.54184
_diffrn_reflns_av_R_equivalents 0.0616
_diffrn_reflns_av_unetI/netI 0.0474
_diffrn_reflns_limit_h_max 16
_diffrn_reflns_limit_h_min -16
_diffrn_reflns_limit_k_max 12
_diffrn_reflns_limit_k_min -12
_diffrn_reflns_limit_l_max 15
_diffrn_reflns_limit_l_min -15
_diffrn_reflns_number 38023
_diffrn_reflns_theta_full 67.68
_diffrn_reflns_theta_max 72.37
_diffrn_reflns_theta_min 3.36
_diffrn_source 'Bruke Venture Duo Cu ImuS'
_diffrn_source_type microfocus
_exptl_absorpt_coefficient_mu 0.704
_exptl_absorpt_correction_T_max 0.76
_exptl_absorpt_correction_T_min 0.32
_exptl_absorpt_correction_type multi-scan
_exptl_absorpt_process_details
;
Krause, L., Herbst-Irmer, R., Sheldrick, G. M., Stalke, D. (2015).
"Comparison of silver and molybdenum microfocus X-ray sources for
single-crystal structure determination"
J. Appl. Cryst. 48, 3-10.
doi:10.1107/S1600576714022985
;
_exptl_crystal_colour 'clear colourless'
_exptl_crystal_density_diffrn 1.298
_exptl_crystal_density_method 'not measured'
_exptl_crystal_description prism
_exptl_crystal_F_000 680
_exptl_crystal_size_max 0.090
_exptl_crystal_size_mid 0.050
_exptl_crystal_size_min 0.030
_refine_diff_density_max 0.801
_refine_diff_density_min -0.320
_refine_ls_abs_structure_details
;

Refined as an inversion twin.
;
_refine_ls_abs_structure_Flack 0.3(3)
_refine_ls_extinction_method none
_refine_ls_goodness_of_fit_ref 1.045
_refine_ls_hydrogen_treatment constr
_refine_ls_matrix_type full
_refine_ls_number_parameters 436
_refine_ls_number_reflns 6286
_refine_ls_number_restraints 2
_refine_ls_restrained_S_all 1.044
_refine_ls_R_factor_all 0.0704
_refine_ls_R_factor_gt 0.0695
_refine_ls_shift/su_max 0.000
_refine_ls_shift/su_mean 0.000
_refine_ls_structure_factor_coef Fsqd
_refine_ls_weighting_details 'w=1/[\s^2^(Fo^2^)+(0.1209P)^2^+1.2539P] where P=(Fo^2^+2Fc^2^)/3'
_refine_ls_weighting_scheme calc
_refine_ls_wR_factor_gt 0.1747
_refine_ls_wR_factor_ref 0.1759
_reflns_Friedel_coverage 0.929
_reflns_Friedel_fraction_full 0.953
_reflns_Friedel_fraction_max 0.931
_reflns_number_gt 6152
_reflns_number_total 6286
_reflns_threshold_expression 'I > 2\s(I)'
_cod_data_source_file d4sc00655k2.cif
_cod_data_source_block Sarah120723
_cod_depositor_comments
;
The following automatic conversions were performed:

data item '_exptl_absorpt_correction_type' value 'Multi-Scan' was
changed to 'multi-scan' in accordance with the
/home/data/users/saulius/crontab/automatic-downloads/rss-feeds/RSC/lib/dictionaries/cif_core.dic
dictionary named 'cif_core.dic' version 2.4.2 last updated on
2011-04-26.

Automatic conversion script
Id: cif_fix_values 8170 2020-07-09 18:12:32Z antanas 

 Adding full bibliography for 1571519.cif.
;
_cod_database_code 1571519

loop_
_space_group_symop_operation_xyz
'x, y, z'
'x, -y, z+1/2'

loop_
_atom_site_type_symbol
_atom_site_label
_atom_site_fract_x
_atom_site_fract_y
_atom_site_fract_z
_atom_site_U_iso_or_equiv
_atom_site_adp_type
_atom_site_calc_flag
_atom_site_refinement_flags_adp
_atom_site_refinement_flags_occupancy
_atom_site_refinement_flags_posn
_atom_site_occupancy
_atom_site_disorder_assembly
_atom_site_disorder_group
O O1 0.7168(3) 0.3662(3) 0.5397(2) 0.0265(7) Uani d . . . 1 . .
O O2 0.5433(2) 0.2763(3) 0.8067(3) 0.0258(7) Uani d . . . 1 . .
O O4 0.9104(3) 0.0158(3) 0.9691(2) 0.0236(7) Uani d . . . 1 . .
O O5 0.2751(3) 0.1353(3) -0.0633(3) 0.0318(8) Uani d . . . 1 . .
O O6 0.4475(3) 0.2224(3) 0.2843(3) 0.0296(7) Uani d . . . 1 . .
O O8 0.0843(3) 0.4862(3) 0.2753(3) 0.0273(7) Uani d . . . 1 . .
N N1 0.6287(3) 0.2895(3) 0.6662(3) 0.0163(7) Uani d . . . 1 . .
N N2 0.3628(3) 0.2107(3) 0.1036(3) 0.0198(7) Uani d . . . 1 . .
C C1 0.6184(3) 0.1511(4) 0.6320(3) 0.0180(8) Uani d . . . 1 . .
C C2 0.6502(3) 0.0532(4) 0.7097(3) 0.0188(8) Uani d . . . 1 . .
H H2 0.677752 0.076889 0.783469 0.023000 Uiso calc U . R 1 . .
C C3 0.6410(3) -0.0815(4) 0.6779(4) 0.0256(9) Uani d . . . 1 . .
H H3 0.662979 -0.150161 0.730248 0.031000 Uiso calc U . R 1 . .
C C4 0.6001(3) -0.1151(4) 0.5703(4) 0.0257(9) Uani d . . . 1 . .
H H4 0.592484 -0.206660 0.548900 0.031000 Uiso calc U . R 1 . .
C C5 0.5700(3) -0.0135(5) 0.4935(4) 0.0262(9) Uani d . . . 1 . .
H H5 0.543136 -0.036003 0.419381 0.031000 Uiso calc U . R 1 . .
C C6 0.5792(3) 0.1207(4) 0.5251(4) 0.0203(8) Uani d . . . 1 . .
H H6 0.558438 0.190049 0.473150 0.024000 Uiso calc U . R 1 . .
C C7 0.6821(3) 0.3848(4) 0.6203(3) 0.0187(8) Uani d . . . 1 . .
C C8 0.6939(3) 0.5092(4) 0.6913(3) 0.0175(8) Uani d . . . 1 . .
H H8 0.676644 0.590919 0.644810 0.021000 Uiso calc U . R 1 . .
C C9 0.6159(3) 0.4903(4) 0.7631(4) 0.0196(8) Uani d . . . 1 . .
H H9A 0.645620 0.514580 0.839822 0.024000 Uiso calc U . R 1 . .
H H9B 0.554523 0.545770 0.736313 0.024000 Uiso calc U . R 1 . .
C C10 0.5904(3) 0.3414(4) 0.7525(3) 0.0179(8) Uani d . . . 1 . .
C C11 0.8086(3) 0.5161(4) 0.7558(3) 0.0192(8) Uani d . . . 1 . .
H H11 0.851678 0.522225 0.700368 0.023000 Uiso calc U . R 1 . .
C C12 0.8385(3) 0.3878(4) 0.8201(3) 0.0179(8) Uani d . . . 1 . .
C C13 0.8915(3) 0.2889(4) 0.7758(3) 0.0204(8) Uani d . . . 1 . .
H H13 0.911224 0.305911 0.708905 0.024000 Uiso calc U . R 1 . .
C C14 0.9155(3) 0.1677(4) 0.8273(3) 0.0210(8) Uani d . . . 1 . .
H H14 0.952438 0.102275 0.796745 0.025000 Uiso calc U . R 1 . .
C C15 0.8851(3) 0.1415(4) 0.9249(3) 0.0194(8) Uani d . . . 1 . .
C C16 0.8354(3) 0.2392(4) 0.9713(3) 0.0203(8) Uani d . . . 1 . .
H H16 0.816111 0.222367 1.038416 0.024000 Uiso calc U . R 1 . .
C C17 0.8137(3) 0.3625(4) 0.9194(4) 0.0219(8) Uani d . . . 1 . .
H H17 0.781251 0.430359 0.952798 0.026000 Uiso calc U . R 1 . .
C C18 0.8266(3) 0.6425(4) 0.8236(4) 0.0223(9) Uani d . . . 1 . .
H H18 0.795623 0.650401 0.884441 0.027000 Uiso calc U . R 1 . .
C C19 0.8739(4) -0.0182(5) 1.0640(4) 0.0322(11) Uani d . . . 1 . .
H H19A 0.799798 -0.007685 1.048910 0.048000 Uiso calc U . R 1 . .
H H19B 0.905182 0.041267 1.124155 0.048000 Uiso calc U . R 1 . .
H H19C 0.891797 -0.111483 1.084242 0.048000 Uiso calc U . R 1 . .
C C20 0.3727(3) 0.3489(4) 0.0753(3) 0.0178(8) Uani d . . . 1 . .
C C21 0.3412(3) 0.4460(4) 0.1396(3) 0.0202(8) Uani d . . . 1 . .
H H21 0.314665 0.421090 0.200974 0.024000 Uiso calc U . R 1 . .
C C22 0.3489(3) 0.5798(4) 0.1130(4) 0.0248(9) Uani d . . . 1 . .
H H22 0.326530 0.647330 0.155780 0.030000 Uiso calc U . R 1 . .
C C23 0.3894(3) 0.6162(4) 0.0236(4) 0.0288(10) Uani d . . . 1 . .
H H23 0.395591 0.708182 0.006046 0.035000 Uiso calc U . R 1 . .
C C24 0.4206(3) 0.5162(5) -0.0396(4) 0.0282(10) Uani d . . . 1 . .
H H24 0.448145 0.539646 -0.100612 0.034000 Uiso calc U . R 1 . .
C C25 0.4112(3) 0.3821(4) -0.0133(3) 0.0211(8) Uani d . . . 1 . .
H H25 0.431526 0.313667 -0.056711 0.025000 Uiso calc U . R 1 . .
C C26 0.3090(3) 0.1157(4) 0.0325(4) 0.0228(9) Uani d . . . 1 . .
C C27 0.2966(3) -0.0088(4) 0.0968(4) 0.0244(9) Uani d . . . 1 . .
H H27 0.313647 -0.090487 0.058126 0.029000 Uiso calc U . R 1 . .
C C28 0.3742(4) 0.0103(4) 0.2047(4) 0.0257(9) Uani d . . . 1 . .
H H28A 0.344447 -0.015168 0.267292 0.031000 Uiso calc U . R 1 . .
H H28B 0.435712 -0.044824 0.206201 0.031000 Uiso calc U . R 1 . .
C C29 0.4001(3) 0.1579(4) 0.2086(4) 0.0221(9) Uani d . . . 1 . .
C C30 0.1821(3) -0.0139(4) 0.1074(4) 0.0249(9) Uani d . . . 1 . .
H H30 0.139273 -0.017359 0.031623 0.030000 Uiso calc U . R 1 . .
C C31 0.1528(3) 0.1129(4) 0.1600(4) 0.0229(9) Uani d . . . 1 . .
C C32 0.1055(3) 0.2155(4) 0.0923(3) 0.0219(8) Uani d . . . 1 . .
H H32 0.088355 0.201404 0.015723 0.026000 Uiso calc U . R 1 . .
C C33 0.0829(3) 0.3363(5) 0.1335(3) 0.0225(8) Uani d . . . 1 . .
H H33 0.049577 0.403929 0.085473 0.027000 Uiso calc U . R 1 . .
C C34 0.1088(3) 0.3606(4) 0.2458(3) 0.0190(8) Uani d . . . 1 . .
C C35 0.1540(3) 0.2583(5) 0.3158(4) 0.0270(9) Uani d . . . 1 . .
H H35 0.170849 0.272278 0.392443 0.032000 Uiso calc U . R 1 . .
C C36 0.1740(4) 0.1351(4) 0.2717(4) 0.0271(9) Uani d . . . 1 . .
H H36 0.202863 0.064668 0.319459 0.032000 Uiso calc U . R 1 . .
C C37 0.1625(4) -0.1412(5) 0.1632(4) 0.0290(10) Uani d . . . 1 . .
H H37 0.196108 -0.154231 0.237182 0.035000 Uiso calc U . R 1 . .
C C38 0.1138(4) 0.5165(6) 0.3896(4) 0.0354(12) Uani d . . . 1 . .
H H38A 0.187565 0.505172 0.414223 0.053000 Uiso calc U . R 1 . .
H H38B 0.078721 0.455511 0.430430 0.053000 Uiso calc U . R 1 . .
H H38C 0.095278 0.609358 0.402045 0.053000 Uiso calc U . R 1 . .
C C39 0.1000(4) -0.2371(5) 0.1134(5) 0.0324(11) Uani d . . . 1 . .
H H39A 0.065646 -0.226138 0.039401 0.039000 Uiso calc U . R 1 . .
H H39B 0.089864 -0.316147 0.151901 0.039000 Uiso calc U . R 1 . .
C C40 0.8833(3) 0.7423(4) 0.8020(4) 0.0222(8) Uani d . . . 1 . .
H H40A 0.915020 0.736552 0.741496 0.027000 Uiso calc U . R 1 . .
H H40B 0.892552 0.820007 0.846850 0.027000 Uiso calc U . R 1 . .

loop_
_atom_site_aniso_label
_atom_site_aniso_U_11
_atom_site_aniso_U_22
_atom_site_aniso_U_33
_atom_site_aniso_U_12
_atom_site_aniso_U_13
_atom_site_aniso_U_23
O1 0.0396(18) 0.0274(16) 0.0159(14) -0.0075(13) 0.0133(13) -0.0008(12)
O2 0.0289(15) 0.0276(15) 0.0241(15) 0.0010(12) 0.0126(12) 0.0036(13)
O4 0.0312(16) 0.0206(14) 0.0191(14) 0.0047(12) 0.0058(12) -0.0026(11)
O5 0.0407(19) 0.0329(17) 0.0199(16) -0.0081(14) 0.0025(14) -0.0088(13)
O6 0.0335(16) 0.0361(17) 0.0159(14) 0.0044(14) -0.0021(12) 0.0009(13)
O8 0.0302(17) 0.0232(15) 0.0284(17) 0.0056(12) 0.0064(13) -0.0069(12)
N1 0.0197(15) 0.0157(15) 0.0138(15) -0.0024(12) 0.0043(12) 0.0018(13)
N2 0.0196(16) 0.0205(16) 0.0185(16) -0.0014(13) 0.0025(13) 0.0001(14)
C1 0.0140(17) 0.0188(19) 0.023(2) 0.0001(14) 0.0070(15) 0.0012(15)
C2 0.0142(17) 0.025(2) 0.0162(18) -0.0027(15) 0.0009(13) -0.0008(16)
C3 0.0178(19) 0.022(2) 0.038(2) 0.0045(16) 0.0084(18) 0.0098(18)
C4 0.0177(19) 0.0193(19) 0.041(3) -0.0022(15) 0.0095(17) -0.0093(18)
C5 0.019(2) 0.028(2) 0.030(2) -0.0018(16) 0.0023(17) -0.0082(18)
C6 0.0214(19) 0.0214(19) 0.0181(19) 0.0018(15) 0.0043(15) 0.0008(16)
C7 0.0211(19) 0.0194(19) 0.0151(18) 0.0002(15) 0.0030(15) 0.0032(15)
C8 0.021(2) 0.0129(17) 0.0185(18) 0.0001(14) 0.0036(15) 0.0012(14)
C9 0.0186(19) 0.0184(18) 0.0223(19) 0.0039(14) 0.0053(15) 0.0005(15)
C10 0.0202(18) 0.0197(19) 0.0137(17) 0.0009(15) 0.0032(15) -0.0018(15)
C11 0.021(2) 0.0168(18) 0.0209(19) -0.0021(14) 0.0071(15) -0.0053(16)
C12 0.0159(18) 0.0201(19) 0.0164(19) -0.0008(15) 0.0009(15) -0.0040(15)
C13 0.0188(19) 0.024(2) 0.0200(19) -0.0035(15) 0.0068(15) -0.0068(16)
C14 0.0243(19) 0.0228(19) 0.0160(18) 0.0003(16) 0.0045(15) -0.0031(16)
C15 0.0192(19) 0.0201(18) 0.0172(19) 0.0008(15) 0.0000(15) -0.0011(15)
C16 0.0210(19) 0.024(2) 0.0156(18) 0.0014(15) 0.0044(15) -0.0024(15)
C17 0.022(2) 0.023(2) 0.020(2) 0.0013(16) 0.0049(16) -0.0046(16)
C18 0.023(2) 0.0178(19) 0.026(2) 0.0003(15) 0.0068(17) -0.0064(16)
C19 0.037(3) 0.031(2) 0.032(2) 0.006(2) 0.015(2) 0.016(2)
C20 0.0121(16) 0.024(2) 0.0148(18) -0.0021(15) -0.0031(14) -0.0011(15)
C21 0.0152(18) 0.027(2) 0.0176(19) -0.0009(15) 0.0017(14) -0.0040(17)
C22 0.0157(18) 0.022(2) 0.034(2) 0.0047(15) 0.0004(16) -0.0062(18)
C23 0.021(2) 0.021(2) 0.039(3) -0.0048(16) -0.0042(19) 0.0060(18)
C24 0.018(2) 0.033(2) 0.033(2) -0.0004(17) 0.0069(18) 0.0127(19)
C25 0.023(2) 0.023(2) 0.0162(18) 0.0033(16) 0.0028(16) 0.0024(15)
C26 0.0185(19) 0.024(2) 0.024(2) -0.0003(15) 0.0023(16) -0.0057(16)
C27 0.023(2) 0.0200(19) 0.032(2) -0.0006(15) 0.0088(18) -0.0053(17)
C28 0.022(2) 0.020(2) 0.035(2) 0.0024(16) 0.0075(18) 0.0049(18)
C29 0.0192(19) 0.025(2) 0.023(2) 0.0076(16) 0.0061(16) 0.0063(17)
C30 0.021(2) 0.022(2) 0.031(2) -0.0009(16) 0.0042(17) -0.0061(17)
C31 0.0181(19) 0.024(2) 0.029(2) -0.0007(16) 0.0093(16) -0.0040(17)
C32 0.0186(18) 0.026(2) 0.022(2) -0.0029(16) 0.0054(15) -0.0047(16)
C33 0.0234(19) 0.028(2) 0.0163(19) -0.0009(16) 0.0043(15) 0.0035(17)
C34 0.0159(18) 0.0201(18) 0.021(2) -0.0006(14) 0.0031(15) -0.0024(15)
C35 0.027(2) 0.038(2) 0.0165(19) 0.0094(18) 0.0049(16) 0.0037(18)
C36 0.027(2) 0.025(2) 0.029(2) 0.0064(18) 0.0042(18) 0.0048(18)
C37 0.022(2) 0.026(2) 0.040(3) -0.0016(16) 0.0085(19) -0.0032(19)
C38 0.040(3) 0.038(3) 0.026(2) 0.011(2) 0.001(2) -0.006(2)
C39 0.029(2) 0.023(2) 0.050(3) 0.0005(18) 0.017(2) -0.005(2)
C40 0.0228(19) 0.0226(19) 0.0201(19) -0.0007(16) 0.0021(15) -0.0018(16)

loop_
_atom_type_symbol
_atom_type_description
_atom_type_scat_dispersion_real
_atom_type_scat_dispersion_imag
_atom_type_scat_source
C C 0.0181 0.0091 'International Tables Vol C Tables 4.2.6.8 and 6.1.1.4'
H H 0.0000 0.0000 'International Tables Vol C Tables 4.2.6.8 and 6.1.1.4'
N N 0.0311 0.0180 'International Tables Vol C Tables 4.2.6.8 and 6.1.1.4'
O O 0.0492 0.0322 'International Tables Vol C Tables 4.2.6.8 and 6.1.1.4'

loop_
_geom_angle_atom_site_label_1
_geom_angle_atom_site_label_2
_geom_angle_atom_site_label_3
_geom_angle_site_symmetry_1
_geom_angle_site_symmetry_3
_geom_angle
_geom_angle_publ_flag
C15 O4 C19 . . 116.9(3) ?
C34 O8 C38 . . 115.6(4) ?
C7 N1 C10 . . 112.3(3) ?
C7 N1 C1 . . 123.7(3) ?
C10 N1 C1 . . 123.9(3) ?
C26 N2 C29 . . 112.2(3) ?
C26 N2 C20 . . 123.8(3) ?
C29 N2 C20 . . 123.9(3) ?
C6 C1 C2 . . 122.2(4) ?
C6 C1 N1 . . 119.8(4) ?
C2 C1 N1 . . 118.1(4) ?
C1 C2 C3 . . 118.8(4) ?
C1 C2 H2 . . 120.600000 ?
C3 C2 H2 . . 120.600000 ?
C4 C3 C2 . . 120.2(4) ?
C4 C3 H3 . . 119.900000 ?
C2 C3 H3 . . 119.900000 ?
C3 C4 C5 . . 119.5(4) ?
C3 C4 H4 . . 120.200000 ?
C5 C4 H4 . . 120.200000 ?
C6 C5 C4 . . 120.3(4) ?
C6 C5 H5 . . 119.800000 ?
C4 C5 H5 . . 119.800000 ?
C1 C6 C5 . . 119.0(4) ?
C1 C6 H6 . . 120.500000 ?
C5 C6 H6 . . 120.500000 ?
O1 C7 N1 . . 124.5(4) ?
O1 C7 C8 . . 127.2(4) ?
N1 C7 C8 . . 108.2(3) ?
C7 C8 C9 . . 104.4(3) ?
C7 C8 C11 . . 107.6(3) ?
C9 C8 C11 . . 114.8(3) ?
C7 C8 H8 . . 109.900000 ?
C9 C8 H8 . . 109.900000 ?
C11 C8 H8 . . 109.900000 ?
C10 C9 C8 . . 103.7(3) ?
C10 C9 H9A . . 111.000000 ?
C8 C9 H9A . . 111.000000 ?
C10 C9 H9B . . 111.000000 ?
C8 C9 H9B . . 111.000000 ?
H9A C9 H9B . . 109.000000 ?
O2 C10 N1 . . 124.2(4) ?
O2 C10 C9 . . 127.4(4) ?
N1 C10 C9 . . 108.3(3) ?
C18 C11 C12 . . 114.2(4) ?
C18 C11 C8 . . 110.1(3) ?
C12 C11 C8 . . 110.6(3) ?
C18 C11 H11 . . 107.200000 ?
C12 C11 H11 . . 107.200000 ?
C8 C11 H11 . . 107.200000 ?
C17 C12 C13 . . 118.2(4) ?
C17 C12 C11 . . 123.0(4) ?
C13 C12 C11 . . 118.7(4) ?
C14 C13 C12 . . 121.3(4) ?
C14 C13 H13 . . 119.300000 ?
C12 C13 H13 . . 119.300000 ?
C13 C14 C15 . . 119.5(4) ?
C13 C14 H14 . . 120.200000 ?
C15 C14 H14 . . 120.200000 ?
C16 C15 O4 . . 124.7(4) ?
C16 C15 C14 . . 119.9(4) ?
O4 C15 C14 . . 115.4(4) ?
C15 C16 C17 . . 119.9(4) ?
C15 C16 H16 . . 120.100000 ?
C17 C16 H16 . . 120.100000 ?
C12 C17 C16 . . 121.0(4) ?
C12 C17 H17 . . 119.500000 ?
C16 C17 H17 . . 119.500000 ?
C40 C18 C11 . . 122.9(4) ?
C40 C18 H18 . . 118.600000 ?
C11 C18 H18 . . 118.600000 ?
O4 C19 H19A . . 109.500000 ?
O4 C19 H19B . . 109.500000 ?
H19A C19 H19B . . 109.500000 ?
O4 C19 H19C . . 109.500000 ?
H19A C19 H19C . . 109.500000 ?
H19B C19 H19C . . 109.500000 ?
C25 C20 C21 . . 121.6(4) ?
C25 C20 N2 . . 120.4(4) ?
C21 C20 N2 . . 117.9(4) ?
C22 C21 C20 . . 118.9(4) ?
C22 C21 H21 . . 120.500000 ?
C20 C21 H21 . . 120.500000 ?
C21 C22 C23 . . 120.4(4) ?
C21 C22 H22 . . 119.800000 ?
C23 C22 H22 . . 119.800000 ?
C24 C23 C22 . . 119.3(4) ?
C24 C23 H23 . . 120.400000 ?
C22 C23 H23 . . 120.400000 ?
C25 C24 C23 . . 119.9(4) ?
C25 C24 H24 . . 120.100000 ?
C23 C24 H24 . . 120.100000 ?
C20 C25 C24 . . 119.8(4) ?
C20 C25 H25 . . 120.100000 ?
C24 C25 H25 . . 120.100000 ?
O5 C26 N2 . . 124.2(4) ?
O5 C26 C27 . . 127.2(4) ?
N2 C26 C27 . . 108.5(4) ?
C26 C27 C28 . . 103.8(3) ?
C26 C27 C30 . . 107.2(4) ?
C28 C27 C30 . . 114.9(4) ?
C26 C27 H27 . . 110.200000 ?
C28 C27 H27 . . 110.200000 ?
C30 C27 H27 . . 110.200000 ?
C29 C28 C27 . . 104.9(4) ?
C29 C28 H28A . . 110.800000 ?
C27 C28 H28A . . 110.800000 ?
C29 C28 H28B . . 110.800000 ?
C27 C28 H28B . . 110.800000 ?
H28A C28 H28B . . 108.800000 ?
O6 C29 N2 . . 123.9(4) ?
O6 C29 C28 . . 128.5(4) ?
N2 C29 C28 . . 107.5(4) ?
C37 C30 C31 . . 114.3(4) ?
C37 C30 C27 . . 109.9(4) ?
C31 C30 C27 . . 111.1(4) ?
C37 C30 H30 . . 107.000000 ?
C31 C30 H30 . . 107.000000 ?
C27 C30 H30 . . 107.000000 ?
C36 C31 C32 . . 117.8(4) ?
C36 C31 C30 . . 123.9(4) ?
C32 C31 C30 . . 118.2(4) ?
C33 C32 C31 . . 121.6(4) ?
C33 C32 H32 . . 119.200000 ?
C31 C32 H32 . . 119.200000 ?
C32 C33 C34 . . 120.4(4) ?
C32 C33 H33 . . 119.800000 ?
C34 C33 H33 . . 119.800000 ?
O8 C34 C35 . . 126.6(4) ?
O8 C34 C33 . . 114.2(4) ?
C35 C34 C33 . . 119.2(4) ?
C34 C35 C36 . . 119.1(4) ?
C34 C35 H35 . . 120.400000 ?
C36 C35 H35 . . 120.400000 ?
C31 C36 C35 . . 121.8(4) ?
C31 C36 H36 . . 119.100000 ?
C35 C36 H36 . . 119.100000 ?
C39 C37 C30 . . 122.8(5) ?
C39 C37 H37 . . 118.600000 ?
C30 C37 H37 . . 118.600000 ?
O8 C38 H38A . . 109.500000 ?
O8 C38 H38B . . 109.500000 ?
H38A C38 H38B . . 109.500000 ?
O8 C38 H38C . . 109.500000 ?
H38A C38 H38C . . 109.500000 ?
H38B C38 H38C . . 109.500000 ?
C37 C39 H39A . . 120.000000 ?
C37 C39 H39B . . 120.000000 ?
H39A C39 H39B . . 120.000000 ?
C18 C40 H40A . . 120.000000 ?
C18 C40 H40B . . 120.000000 ?
H40A C40 H40B . . 120.000000 ?

loop_
_geom_bond_atom_site_label_1
_geom_bond_atom_site_label_2
_geom_bond_site_symmetry_2
_geom_bond_distance
_geom_bond_publ_flag
O1 C7 . 1.218(5) ?
O2 C10 . 1.214(5) ?
O4 C15 . 1.382(5) ?
O4 C19 . 1.424(6) ?
O5 C26 . 1.206(6) ?
O6 C29 . 1.209(6) ?
O8 C34 . 1.366(5) ?
O8 C38 . 1.436(6) ?
N1 C7 . 1.389(5) ?
N1 C10 . 1.397(5) ?
N1 C1 . 1.442(5) ?
N2 C26 . 1.392(5) ?
N2 C29 . 1.407(5) ?
N2 C20 . 1.436(5) ?
C1 C6 . 1.366(6) ?
C1 C2 . 1.381(6) ?
C2 C3 . 1.398(6) ?
C2 H2 . 0.950000 ?
C3 C4 . 1.386(7) ?
C3 H3 . 0.950000 ?
C4 C5 . 1.396(7) ?
C4 H4 . 0.950000 ?
C5 C6 . 1.393(6) ?
C5 H5 . 0.950000 ?
C6 H6 . 0.950000 ?
C7 C8 . 1.515(5) ?
C8 C9 . 1.536(6) ?
C8 C11 . 1.582(6) ?
C8 H8 . 1.000000 ?
C9 C10 . 1.523(5) ?
C9 H9A . 0.990000 ?
C9 H9B . 0.990000 ?
C11 C18 . 1.510(5) ?
C11 C12 . 1.518(6) ?
C11 H11 . 1.000000 ?
C12 C17 . 1.383(6) ?
C12 C13 . 1.400(5) ?
C13 C14 . 1.375(6) ?
C13 H13 . 0.950000 ?
C14 C15 . 1.399(6) ?
C14 H14 . 0.950000 ?
C15 C16 . 1.379(6) ?
C16 C17 . 1.391(6) ?
C16 H16 . 0.950000 ?
C17 H17 . 0.950000 ?
C18 C40 . 1.317(6) ?
C18 H18 . 0.950000 ?
C19 H19A . 0.980000 ?
C19 H19B . 0.980000 ?
C19 H19C . 0.980000 ?
C20 C25 . 1.365(6) ?
C20 C21 . 1.384(6) ?
C21 C22 . 1.384(6) ?
C21 H21 . 0.950000 ?
C22 C23 . 1.399(7) ?
C22 H22 . 0.950000 ?
C23 C24 . 1.395(7) ?
C23 H23 . 0.950000 ?
C24 C25 . 1.388(6) ?
C24 H24 . 0.950000 ?
C25 H25 . 0.950000 ?
C26 C27 . 1.509(6) ?
C27 C28 . 1.533(7) ?
C27 C30 . 1.576(6) ?
C27 H27 . 1.000000 ?
C28 C29 . 1.509(6) ?
C28 H28A . 0.990000 ?
C28 H28B . 0.990000 ?
C30 C37 . 1.500(7) ?
C30 C31 . 1.517(6) ?
C30 H30 . 1.000000 ?
C31 C36 . 1.387(7) ?
C31 C32 . 1.393(6) ?
C32 C33 . 1.369(6) ?
C32 H32 . 0.950000 ?
C33 C34 . 1.399(6) ?
C33 H33 . 0.950000 ?
C34 C35 . 1.396(6) ?
C35 C36 . 1.397(6) ?
C35 H35 . 0.950000 ?
C36 H36 . 0.950000 ?
C37 C39 . 1.335(7) ?
C37 H37 . 0.950000 ?
C38 H38A . 0.980000 ?
C38 H38B . 0.980000 ?
C38 H38C . 0.980000 ?
C39 H39A . 0.950000 ?
C39 H39B . 0.950000 ?
C40 H40A . 0.950000 ?
C40 H40B . 0.950000 ?
